data_7708910
loop_
_publ_author_name
'McOnie, Sarah L.'
'\"Ozp\?inar, G\"ul Alt\?inba\,s'
'Bourque, Jeremy L.'
'M\"uller, Thomas'
'Baines, Kim M.'

_publ_section_title
;
 NH bond activation of ammonia and amines by ditetrelenes: key insights
 into the stereochemistry of nucleophilic addition
;
_journal_name_full 'Dalton Transactions'
_journal_paper_doi 10.1039/D1DT03739K
_journal_year 2021
_chemical_formula_sum 'C39 H53 N Si2'
_chemical_formula_weight 592.00
_space_group_crystal_system triclinic
_space_group_IT_number 2
_space_group_name_Hall '-P 1'
_space_group_name_H-M_alt 'P -1'
_atom_sites_solution_hydrogens mixed
_atom_sites_solution_primary dual
_atom_sites_solution_secondary difmap
_audit_creation_method SHELXL-2016/6
_audit_update_record
;
2020-08-27 deposited with the CCDC.	2021-11-11 downloaded from the CCDC.
;
_cell_angle_alpha 86.15(3)
_cell_angle_beta 88.39(3)
_cell_angle_gamma 70.61(2)
_cell_formula_units_Z 2
_cell_length_a 11.803(6)
_cell_length_b 12.244(7)
_cell_length_c 12.493(6)
_cell_measurement_reflns_used 2497
_cell_measurement_temperature 110
_cell_measurement_theta_max 22.00
_cell_measurement_theta_min 2.45
_cell_volume 1699.2(16)
_computing_cell_refinement SAINT
_computing_data_collection Apex2
_computing_data_reduction SAINT
_computing_molecular_graphics XP
_computing_publication_material cif2tables.py
_computing_structure_refinement SHELXL-2014
_computing_structure_solution SHELXT
_diffrn_ambient_temperature 110
_diffrn_detector 'CCD plate'
_diffrn_detector_type 'Bruker Apex2'
_diffrn_measured_fraction_theta_full 0.995
_diffrn_measured_fraction_theta_max 0.995
_diffrn_measurement_device '\k-geometry diffractometer'
_diffrn_measurement_device_type 'Bruker Kappa Axis Apex2'
_diffrn_measurement_method 'phi and omega scans'
_diffrn_radiation_type MoK\a
_diffrn_radiation_wavelength 0.71073
_diffrn_reflns_av_R_equivalents 0.0857
_diffrn_reflns_av_unetI/netI 0.0884
_diffrn_reflns_Laue_measured_fraction_full 0.995
_diffrn_reflns_Laue_measured_fraction_max 0.995
_diffrn_reflns_limit_h_max 13
_diffrn_reflns_limit_h_min -13
_diffrn_reflns_limit_k_max 14
_diffrn_reflns_limit_k_min -14
_diffrn_reflns_limit_l_max 14
_diffrn_reflns_limit_l_min -14
_diffrn_reflns_number 24512
_diffrn_reflns_point_group_measured_fraction_full 0.995
_diffrn_reflns_point_group_measured_fraction_max 0.995
_diffrn_reflns_theta_full 24.420
_diffrn_reflns_theta_max 24.420
_diffrn_reflns_theta_min 1.634
_diffrn_source 'sealed tube'
_exptl_absorpt_coefficient_mu 0.132
_exptl_absorpt_correction_T_max 0.7451
_exptl_absorpt_correction_T_min 0.6251
_exptl_absorpt_correction_type multi-scan
_exptl_absorpt_process_details SADABS
_exptl_crystal_colour colourless
_exptl_crystal_density_diffrn 1.157
_exptl_crystal_description prism
_exptl_crystal_F_000 644
_exptl_crystal_size_max 0.243
_exptl_crystal_size_mid 0.057
_exptl_crystal_size_min 0.055
_refine_diff_density_max 0.567
_refine_diff_density_min -0.365
_refine_diff_density_rms 0.061
_refine_ls_extinction_method none
_refine_ls_goodness_of_fit_ref 1.020
_refine_ls_hydrogen_treatment mixed
_refine_ls_matrix_type full
_refine_ls_number_parameters 399
_refine_ls_number_reflns 5581
_refine_ls_number_restraints 1
_refine_ls_restrained_S_all 1.020
_refine_ls_R_factor_all 0.1094
_refine_ls_R_factor_gt 0.0606
_refine_ls_shift/su_max 0.000
_refine_ls_shift/su_mean 0.000
_refine_ls_structure_factor_coef Fsqd
_refine_ls_weighting_details 'w=1/[\s^2^(Fo^2^)+(0.0783P)^2^+0.8302P] where P=(Fo^2^+2Fc^2^)/3'
_refine_ls_weighting_scheme calc
_refine_ls_wR_factor_gt 0.1424
_refine_ls_wR_factor_ref 0.1655
_reflns_Friedel_coverage 0.000
_reflns_number_gt 3583
_reflns_number_total 5581
_reflns_threshold_expression 'I > 2\s(I)'
_cod_data_source_file d1dt03739k3.cif
_cod_data_source_block b18130
_cod_database_code 7708910
_shelx_shelxl_version_number 2016/6
_shelx_space_group_comment
;
The symmetry employed for this shelxl refinement is uniquely defined
by the following loop, which should always be used as a source of
symmetry information in preference to the above space-group names.
They are only intended as comments.
;
_shelx_estimated_absorpt_t_min 0.969
_shelx_estimated_absorpt_t_max 0.993

loop_
_space_group_symop_operation_xyz
'x, y, z'
'-x, -y, -z'

loop_
_atom_site_label
_atom_site_type_symbol
_atom_site_fract_x
_atom_site_fract_y
_atom_site_fract_z
_atom_site_U_iso_or_equiv
_atom_site_adp_type
_atom_site_occupancy
_atom_site_site_symmetry_order
_atom_site_calc_flag
_atom_site_refinement_flags_posn
_atom_site_refinement_flags_adp
_atom_site_refinement_flags_occupancy
_atom_site_disorder_assembly
_atom_site_disorder_group
Si1 Si 0.30870(8) 0.80273(8) 0.71640(8) 0.0237(3) Uani 1 1 d . . . . .
N1 N 0.4448(3) 0.6906(3) 0.7325(2) 0.0303(8) Uani 1 1 d D . . . .
H1 H 0.449(4) 0.614(2) 0.712(4) 0.092(18) Uiso 1 1 d D . . . .
C1 C 0.5369(3) 0.6731(3) 0.8151(3) 0.0367(10) Uani 1 1 d . . . . .
H1A H 0.499996 0.670736 0.887005 0.044 Uiso 1 1 calc R U . . .
H1B H 0.567276 0.739541 0.809788 0.044 Uiso 1 1 calc R U . . .
C2 C 0.6418(4) 0.5610(4) 0.8031(3) 0.0458(11) Uani 1 1 d . . . . .
H2A H 0.697651 0.550826 0.863520 0.055 Uiso 1 1 calc R U . . .
H2B H 0.610443 0.495241 0.809211 0.055 Uiso 1 1 calc R U . . .
C3 C 0.7098(4) 0.5554(4) 0.7023(3) 0.0548(13) Uani 1 1 d . . . . .
H3A H 0.775021 0.480765 0.701714 0.082 Uiso 1 1 calc R U . . .
H3B H 0.656210 0.562898 0.641718 0.082 Uiso 1 1 calc R U . . .
H3C H 0.743616 0.618609 0.696150 0.082 Uiso 1 1 calc R U . . .
C4 C 0.3301(3) 0.9305(3) 0.7820(3) 0.0247(8) Uani 1 1 d . . . . .
C5 C 0.4296(3) 0.9640(3) 0.7478(3) 0.0270(9) Uani 1 1 d . . . . .
C6 C 0.4613(3) 1.0439(3) 0.8029(3) 0.0304(9) Uani 1 1 d . . . . .
H6 H 0.529051 1.064589 0.779082 0.037 Uiso 1 1 calc R U . . .
C7 C 0.3971(3) 1.0949(3) 0.8921(3) 0.0291(9) Uani 1 1 d . . . . .
C8 C 0.2958(3) 1.0687(3) 0.9201(3) 0.0276(9) Uani 1 1 d . . . . .
H8 H 0.248690 1.105748 0.978549 0.033 Uiso 1 1 calc R U . . .
C9 C 0.2585(3) 0.9906(3) 0.8671(3) 0.0248(8) Uani 1 1 d . . . . .
C10 C 0.5021(3) 0.9199(3) 0.6475(3) 0.0345(10) Uani 1 1 d . . . . .
H10A H 0.451837 0.950271 0.583996 0.052 Uiso 1 1 calc R U . . .
H10B H 0.529049 0.834950 0.651333 0.052 Uiso 1 1 calc R U . . .
H10C H 0.572110 0.946165 0.642662 0.052 Uiso 1 1 calc R U . . .
C11 C 0.4394(4) 1.1747(3) 0.9552(3) 0.0390(10) Uani 1 1 d . . . . .
H11A H 0.369865 1.238998 0.977848 0.058 Uiso 1 1 calc R U . . .
H11B H 0.492450 1.205528 0.910131 0.058 Uiso 1 1 calc R U . . .
H11C H 0.483272 1.131535 1.018604 0.058 Uiso 1 1 calc R U . . .
C12 C 0.1379(3) 0.9818(3) 0.9006(3) 0.0313(9) Uani 1 1 d . . . . .
H12A H 0.134998 0.970069 0.978871 0.047 Uiso 1 1 calc R U . . .
H12B H 0.126117 0.916097 0.867505 0.047 Uiso 1 1 calc R U . . .
H12C H 0.074370 1.053556 0.877211 0.047 Uiso 1 1 calc R U . . .
C13 C 0.2715(3) 0.8439(3) 0.5677(3) 0.0242(8) Uani 1 1 d . . . . .
C14 C 0.3268(3) 0.7718(3) 0.4821(3) 0.0259(9) Uani 1 1 d . . . . .
C15 C 0.3005(3) 0.8157(3) 0.3764(3) 0.0286(9) Uani 1 1 d . . . . .
H15 H 0.338845 0.767464 0.320361 0.034 Uiso 1 1 calc R U . . .
C16 C 0.2223(3) 0.9248(3) 0.3485(3) 0.0294(9) Uani 1 1 d . . . . .
C17 C 0.1655(3) 0.9928(3) 0.4318(3) 0.0295(9) Uani 1 1 d . . . . .
H17 H 0.110133 1.068148 0.415207 0.035 Uiso 1 1 calc R U . . .
C18 C 0.1877(3) 0.9534(3) 0.5389(3) 0.0252(9) Uani 1 1 d . . . . .
C19 C 0.4102(3) 0.6495(3) 0.4997(3) 0.0333(10) Uani 1 1 d . . . . .
H19A H 0.425499 0.612285 0.431263 0.050 Uiso 1 1 calc R U . . .
H19B H 0.373493 0.606305 0.550394 0.050 Uiso 1 1 calc R U . . .
H19C H 0.486254 0.649928 0.528975 0.050 Uiso 1 1 calc R U . . .
C20 C 0.1955(4) 0.9680(4) 0.2333(3) 0.0410(11) Uani 1 1 d . . . . .
H20A H 0.270266 0.945843 0.191406 0.061 Uiso 1 1 calc R U . . .
H20B H 0.159185 1.052692 0.229084 0.061 Uiso 1 1 calc R U . . .
H20C H 0.139660 0.933618 0.204425 0.061 Uiso 1 1 calc R U . . .
C21 C 0.1164(3) 1.0353(3) 0.6222(3) 0.0298(9) Uani 1 1 d . . . . .
H21A H 0.168526 1.071707 0.654606 0.045 Uiso 1 1 calc R U . . .
H21B H 0.086648 0.991456 0.678014 0.045 Uiso 1 1 calc R U . . .
H21C H 0.048377 1.095473 0.587388 0.045 Uiso 1 1 calc R U . . .
Si2 Si 0.15569(9) 0.72401(9) 0.77394(8) 0.0255(3) Uani 1 1 d . . . . .
H2 H 0.043(2) 0.806(2) 0.725(2) 0.008(7) Uiso 1 1 d . . . . .
C22 C 0.1077(3) 0.7003(3) 0.9177(3) 0.0269(9) Uani 1 1 d . . . . .
C23 C -0.0012(3) 0.6758(3) 0.9334(3) 0.0291(9) Uani 1 1 d . . . . .
C24 C -0.0449(3) 0.6646(3) 1.0356(3) 0.0335(10) Uani 1 1 d . . . . .
H24 H -0.116390 0.645395 1.044064 0.040 Uiso 1 1 calc R U . . .
C25 C 0.0114(3) 0.6802(3) 1.1266(3) 0.0305(9) Uani 1 1 d . . . . .
C26 C 0.1186(3) 0.7009(3) 1.1124(3) 0.0302(9) Uani 1 1 d . . . . .
H26 H 0.159928 0.709386 1.173740 0.036 Uiso 1 1 calc R U . . .
C27 C 0.1694(3) 0.7098(3) 1.0102(3) 0.0278(9) Uani 1 1 d . . . . .
C28 C -0.0730(3) 0.6610(4) 0.8405(3) 0.0385(10) Uani 1 1 d . . . . .
H28A H -0.134529 0.628479 0.867501 0.058 Uiso 1 1 calc R U . . .
H28B H -0.019352 0.608407 0.790891 0.058 Uiso 1 1 calc R U . . .
H28C H -0.111721 0.736634 0.802754 0.058 Uiso 1 1 calc R U . . .
C29 C -0.0425(4) 0.6742(4) 1.2356(3) 0.0443(11) Uani 1 1 d . . . . .
H29A H 0.002918 0.698508 1.288211 0.066 Uiso 1 1 calc R U . . .
H29B H -0.039642 0.594382 1.254760 0.066 Uiso 1 1 calc R U . . .
H29C H -0.126255 0.725761 1.235354 0.066 Uiso 1 1 calc R U . . .
C30 C 0.2903(3) 0.7266(3) 1.0078(3) 0.0315(9) Uani 1 1 d . . . . .
H30A H 0.352933 0.652005 1.024897 0.047 Uiso 1 1 calc R U . . .
H30B H 0.291365 0.781622 1.060924 0.047 Uiso 1 1 calc R U . . .
H30C H 0.305145 0.757011 0.936211 0.047 Uiso 1 1 calc R U . . .
C31 C 0.2001(3) 0.5815(3) 0.7047(3) 0.0269(9) Uani 1 1 d . . . . .
C32 C 0.1486(3) 0.5715(3) 0.6069(3) 0.0284(9) Uani 1 1 d . . . . .
C33 C 0.1851(3) 0.4645(3) 0.5599(3) 0.0322(9) Uani 1 1 d . . . . .
H33 H 0.149612 0.458586 0.494182 0.039 Uiso 1 1 calc R U . . .
C34 C 0.2706(3) 0.3677(3) 0.6053(3) 0.0340(10) Uani 1 1 d . . . . .
C35 C 0.3231(3) 0.3786(3) 0.7014(3) 0.0318(9) Uani 1 1 d . . . . .
H35 H 0.384119 0.313399 0.732856 0.038 Uiso 1 1 calc R U . . .
C36 C 0.2879(3) 0.4821(3) 0.7514(3) 0.0269(9) Uani 1 1 d . . . . .
C37 C 0.0567(3) 0.6724(3) 0.5486(3) 0.0368(10) Uani 1 1 d . . . . .
H37A H 0.034810 0.647441 0.481612 0.055 Uiso 1 1 calc R U . . .
H37B H 0.090418 0.734862 0.532445 0.055 Uiso 1 1 calc R U . . .
H37C H -0.014964 0.700678 0.593926 0.055 Uiso 1 1 calc R U . . .
C38 C 0.3074(4) 0.2515(3) 0.5552(3) 0.0454(12) Uani 1 1 d . . . . .
H38A H 0.257584 0.257432 0.492275 0.068 Uiso 1 1 calc R U . . .
H38B H 0.296471 0.192614 0.607686 0.068 Uiso 1 1 calc R U . . .
H38C H 0.392050 0.229468 0.533372 0.068 Uiso 1 1 calc R U . . .
C39 C 0.3446(3) 0.4842(3) 0.8581(3) 0.0336(9) Uani 1 1 d . . . . .
H39A H 0.289291 0.478112 0.916397 0.050 Uiso 1 1 calc R U . . .
H39B H 0.361352 0.557157 0.861108 0.050 Uiso 1 1 calc R U . . .
H39C H 0.419729 0.418821 0.865831 0.050 Uiso 1 1 calc R U . . .

loop_
_atom_site_aniso_label
_atom_site_aniso_U_11
_atom_site_aniso_U_22
_atom_site_aniso_U_33
_atom_site_aniso_U_23
_atom_site_aniso_U_13
_atom_site_aniso_U_12
Si1 0.0293(6) 0.0231(6) 0.0215(6) -0.0090(4) 0.0039(4) -0.0111(5)
N1 0.0340(18) 0.0272(18) 0.0297(19) -0.0113(15) -0.0034(14) -0.0082(15)
C1 0.033(2) 0.043(3) 0.033(2) -0.010(2) 0.0019(17) -0.0090(19)
C2 0.038(2) 0.047(3) 0.048(3) -0.010(2) -0.003(2) -0.007(2)
C3 0.047(3) 0.067(3) 0.042(3) -0.010(2) 0.003(2) -0.006(2)
C4 0.034(2) 0.0178(19) 0.023(2) -0.0043(15) 0.0010(16) -0.0087(17)
C5 0.033(2) 0.024(2) 0.025(2) -0.0039(16) 0.0008(16) -0.0101(17)
C6 0.036(2) 0.028(2) 0.032(2) -0.0032(18) -0.0017(17) -0.0161(18)
C7 0.041(2) 0.020(2) 0.026(2) -0.0006(16) -0.0066(17) -0.0099(18)
C8 0.041(2) 0.0194(19) 0.022(2) -0.0064(16) 0.0000(16) -0.0082(17)
C9 0.034(2) 0.0190(19) 0.022(2) -0.0038(16) -0.0009(15) -0.0086(16)
C10 0.039(2) 0.039(2) 0.031(2) -0.0101(19) 0.0079(17) -0.0185(19)
C11 0.056(3) 0.024(2) 0.040(3) -0.0078(19) -0.010(2) -0.015(2)
C12 0.039(2) 0.028(2) 0.027(2) -0.0143(18) 0.0078(17) -0.0114(18)
C13 0.0262(19) 0.028(2) 0.023(2) -0.0125(16) 0.0041(15) -0.0131(17)
C14 0.027(2) 0.031(2) 0.025(2) -0.0110(17) 0.0043(15) -0.0157(17)
C15 0.031(2) 0.034(2) 0.024(2) -0.0139(18) 0.0081(16) -0.0130(18)
C16 0.035(2) 0.033(2) 0.023(2) -0.0069(17) 0.0008(16) -0.0133(19)
C17 0.030(2) 0.027(2) 0.031(2) -0.0081(18) -0.0011(16) -0.0070(17)
C18 0.029(2) 0.030(2) 0.023(2) -0.0090(17) 0.0044(15) -0.0154(18)
C19 0.037(2) 0.032(2) 0.028(2) -0.0120(18) 0.0054(17) -0.0059(18)
C20 0.049(3) 0.044(3) 0.024(2) -0.0041(19) -0.0028(18) -0.007(2)
C21 0.033(2) 0.030(2) 0.026(2) -0.0133(17) 0.0055(16) -0.0084(18)
Si2 0.0312(6) 0.0236(6) 0.0249(6) -0.0089(4) 0.0024(4) -0.0123(5)
C22 0.034(2) 0.0190(19) 0.029(2) -0.0098(16) 0.0066(16) -0.0099(17)
C23 0.030(2) 0.023(2) 0.036(2) -0.0071(17) 0.0046(17) -0.0100(17)
C24 0.034(2) 0.027(2) 0.042(3) -0.0118(19) 0.0122(18) -0.0131(18)
C25 0.033(2) 0.026(2) 0.032(2) -0.0096(18) 0.0077(17) -0.0092(18)
C26 0.040(2) 0.025(2) 0.024(2) -0.0068(17) 0.0038(17) -0.0084(18)
C27 0.035(2) 0.023(2) 0.028(2) -0.0103(17) 0.0045(16) -0.0122(17)
C28 0.036(2) 0.042(2) 0.046(3) -0.012(2) 0.0080(19) -0.023(2)
C29 0.055(3) 0.042(3) 0.040(3) -0.012(2) 0.018(2) -0.022(2)
C30 0.043(2) 0.034(2) 0.022(2) -0.0078(17) 0.0024(17) -0.0171(19)
C31 0.035(2) 0.027(2) 0.026(2) -0.0092(17) 0.0053(16) -0.0188(18)
C32 0.034(2) 0.031(2) 0.026(2) -0.0101(17) 0.0043(16) -0.0170(18)
C33 0.043(2) 0.039(2) 0.024(2) -0.0137(19) 0.0072(17) -0.024(2)
C34 0.044(2) 0.032(2) 0.037(2) -0.0174(19) 0.0188(19) -0.025(2)
C35 0.033(2) 0.027(2) 0.037(2) -0.0079(18) 0.0090(17) -0.0127(18)
C36 0.029(2) 0.028(2) 0.028(2) -0.0110(17) 0.0090(16) -0.0152(18)
C37 0.046(2) 0.038(2) 0.031(2) -0.0116(19) -0.0048(19) -0.019(2)
C38 0.063(3) 0.039(3) 0.040(3) -0.023(2) 0.017(2) -0.022(2)
C39 0.036(2) 0.030(2) 0.034(2) -0.0056(18) 0.0008(17) -0.0087(18)

loop_
_atom_type_symbol
_atom_type_description
_atom_type_scat_dispersion_real
_atom_type_scat_dispersion_imag
_atom_type_scat_source
C C 0.0033 0.0016 'International Tables Vol C Tables 4.2.6.8 and 6.1.1.4'
H H 0.0000 0.0000 'International Tables Vol C Tables 4.2.6.8 and 6.1.1.4'
N N 0.0061 0.0033 'International Tables Vol C Tables 4.2.6.8 and 6.1.1.4'
Si Si 0.0817 0.0704 'International Tables Vol C Tables 4.2.6.8 and 6.1.1.4'

loop_
_geom_angle_atom_site_label_1
_geom_angle_atom_site_label_2
_geom_angle_atom_site_label_3
_geom_angle
_geom_angle_site_symmetry_1
_geom_angle_site_symmetry_3
_geom_angle_publ_flag
N1 Si1 C4 105.30(16) . . ?
N1 Si1 C13 111.29(15) . . ?
C4 Si1 C13 109.55(16) . . ?
N1 Si1 Si2 106.54(13) . . ?
C4 Si1 Si2 121.96(12) . . ?
C13 Si1 Si2 102.14(11) . . ?
C1 N1 Si1 128.5(2) . . ?
C1 N1 H1 107(3) . . ?
Si1 N1 H1 118(3) . . ?
N1 C1 C2 112.0(3) . . ?
N1 C1 H1A 109.2 . . ?
C2 C1 H1A 109.2 . . ?
N1 C1 H1B 109.2 . . ?
C2 C1 H1B 109.2 . . ?
H1A C1 H1B 107.9 . . ?
C3 C2 C1 115.2(4) . . ?
C3 C2 H2A 108.5 . . ?
C1 C2 H2A 108.5 . . ?
C3 C2 H2B 108.5 . . ?
C1 C2 H2B 108.5 . . ?
H2A C2 H2B 107.5 . . ?
C2 C3 H3A 109.5 . . ?
C2 C3 H3B 109.5 . . ?
H3A C3 H3B 109.5 . . ?
C2 C3 H3C 109.5 . . ?
H3A C3 H3C 109.5 . . ?
H3B C3 H3C 109.5 . . ?
C5 C4 C9 117.2(3) . . ?
C5 C4 Si1 117.3(2) . . ?
C9 C4 Si1 125.4(3) . . ?
C6 C5 C4 120.3(3) . . ?
C6 C5 C10 117.2(3) . . ?
C4 C5 C10 122.4(3) . . ?
C5 C6 C7 122.1(3) . . ?
C5 C6 H6 119.0 . . ?
C7 C6 H6 119.0 . . ?
C8 C7 C6 117.4(3) . . ?
C8 C7 C11 122.0(3) . . ?
C6 C7 C11 120.7(3) . . ?
C7 C8 C9 123.2(3) . . ?
C7 C8 H8 118.4 . . ?
C9 C8 H8 118.4 . . ?
C8 C9 C4 119.5(3) . . ?
C8 C9 C12 116.1(3) . . ?
C4 C9 C12 124.3(3) . . ?
C5 C10 H10A 109.5 . . ?
C5 C10 H10B 109.5 . . ?
H10A C10 H10B 109.5 . . ?
C5 C10 H10C 109.5 . . ?
H10A C10 H10C 109.5 . . ?
H10B C10 H10C 109.5 . . ?
C7 C11 H11A 109.5 . . ?
C7 C11 H11B 109.5 . . ?
H11A C11 H11B 109.5 . . ?
C7 C11 H11C 109.5 . . ?
H11A C11 H11C 109.5 . . ?
H11B C11 H11C 109.5 . . ?
C9 C12 H12A 109.5 . . ?
C9 C12 H12B 109.5 . . ?
H12A C12 H12B 109.5 . . ?
C9 C12 H12C 109.5 . . ?
H12A C12 H12C 109.5 . . ?
H12B C12 H12C 109.5 . . ?
C18 C13 C14 117.1(3) . . ?
C18 C13 Si1 118.6(2) . . ?
C14 C13 Si1 124.3(3) . . ?
C15 C14 C13 119.0(3) . . ?
C15 C14 C19 117.5(3) . . ?
C13 C14 C19 123.5(3) . . ?
C16 C15 C14 123.7(3) . . ?
C16 C15 H15 118.1 . . ?
C14 C15 H15 118.1 . . ?
C15 C16 C17 117.1(3) . . ?
C15 C16 C20 121.9(3) . . ?
C17 C16 C20 121.0(3) . . ?
C16 C17 C18 121.7(3) . . ?
C16 C17 H17 119.1 . . ?
C18 C17 H17 119.1 . . ?
C17 C18 C13 121.3(3) . . ?
C17 C18 C21 116.3(3) . . ?
C13 C18 C21 122.4(3) . . ?
C14 C19 H19A 109.5 . . ?
C14 C19 H19B 109.5 . . ?
H19A C19 H19B 109.5 . . ?
C14 C19 H19C 109.5 . . ?
H19A C19 H19C 109.5 . . ?
H19B C19 H19C 109.5 . . ?
C16 C20 H20A 109.5 . . ?
C16 C20 H20B 109.5 . . ?
H20A C20 H20B 109.5 . . ?
C16 C20 H20C 109.5 . . ?
H20A C20 H20C 109.5 . . ?
H20B C20 H20C 109.5 . . ?
C18 C21 H21A 109.5 . . ?
C18 C21 H21B 109.5 . . ?
H21A C21 H21B 109.5 . . ?
C18 C21 H21C 109.5 . . ?
H21A C21 H21C 109.5 . . ?
H21B C21 H21C 109.5 . . ?
C22 Si2 C31 109.65(16) . . ?
C22 Si2 Si1 126.79(12) . . ?
C31 Si2 Si1 102.91(12) . . ?
C22 Si2 H2 102.6(10) . . ?
C31 Si2 H2 109.5(10) . . ?
Si1 Si2 H2 104.6(10) . . ?
C27 C22 C23 117.5(3) . . ?
C27 C22 Si2 125.1(3) . . ?
C23 C22 Si2 117.3(3) . . ?
C24 C23 C22 120.3(3) . . ?
C24 C23 C28 117.7(3) . . ?
C22 C23 C28 122.0(3) . . ?
C23 C24 C25 122.7(4) . . ?
C23 C24 H24 118.7 . . ?
C25 C24 H24 118.7 . . ?
C26 C25 C24 117.4(3) . . ?
C26 C25 C29 121.5(3) . . ?
C24 C25 C29 121.1(3) . . ?
C25 C26 C27 122.4(3) . . ?
C25 C26 H26 118.8 . . ?
C27 C26 H26 118.8 . . ?
C26 C27 C22 119.6(3) . . ?
C26 C27 C30 116.2(3) . . ?
C22 C27 C30 124.2(3) . . ?
C23 C28 H28A 109.5 . . ?
C23 C28 H28B 109.5 . . ?
H28A C28 H28B 109.5 . . ?
C23 C28 H28C 109.5 . . ?
H28A C28 H28C 109.5 . . ?
H28B C28 H28C 109.5 . . ?
C25 C29 H29A 109.5 . . ?
C25 C29 H29B 109.5 . . ?
H29A C29 H29B 109.5 . . ?
C25 C29 H29C 109.5 . . ?
H29A C29 H29C 109.5 . . ?
H29B C29 H29C 109.5 . . ?
C27 C30 H30A 109.5 . . ?
C27 C30 H30B 109.5 . . ?
H30A C30 H30B 109.5 . . ?
C27 C30 H30C 109.5 . . ?
H30A C30 H30C 109.5 . . ?
H30B C30 H30C 109.5 . . ?
C32 C31 C36 118.2(3) . . ?
C32 C31 Si2 122.1(3) . . ?
C36 C31 Si2 119.7(3) . . ?
C33 C32 C31 119.4(4) . . ?
C33 C32 C37 117.9(3) . . ?
C31 C32 C37 122.7(3) . . ?
C34 C33 C32 122.5(3) . . ?
C34 C33 H33 118.8 . . ?
C32 C33 H33 118.8 . . ?
C33 C34 C35 117.9(3) . . ?
C33 C34 C38 122.1(4) . . ?
C35 C34 C38 120.0(4) . . ?
C36 C35 C34 121.4(4) . . ?
C36 C35 H35 119.3 . . ?
C34 C35 H35 119.3 . . ?
C35 C36 C31 120.6(3) . . ?
C35 C36 C39 117.9(3) . . ?
C31 C36 C39 121.5(3) . . ?
C32 C37 H37A 109.5 . . ?
C32 C37 H37B 109.5 . . ?
H37A C37 H37B 109.5 . . ?
C32 C37 H37C 109.5 . . ?
H37A C37 H37C 109.5 . . ?
H37B C37 H37C 109.5 . . ?
C34 C38 H38A 109.5 . . ?
C34 C38 H38B 109.5 . . ?
H38A C38 H38B 109.5 . . ?
C34 C38 H38C 109.5 . . ?
H38A C38 H38C 109.5 . . ?
H38B C38 H38C 109.5 . . ?
C36 C39 H39A 109.5 . . ?
C36 C39 H39B 109.5 . . ?
H39A C39 H39B 109.5 . . ?
C36 C39 H39C 109.5 . . ?
H39A C39 H39C 109.5 . . ?
H39B C39 H39C 109.5 . . ?

loop_
_geom_bond_atom_site_label_1
_geom_bond_atom_site_label_2
_geom_bond_distance
_geom_bond_site_symmetry_2
_geom_bond_publ_flag
Si1 N1 1.738(3) . ?
Si1 C4 1.904(3) . ?
Si1 C13 1.916(4) . ?
Si1 Si2 2.3869(17) . ?
N1 C1 1.474(5) . ?
N1 H1 0.977(19) . ?
C1 C2 1.525(5) . ?
C1 H1A 0.9900 . ?
C1 H1B 0.9900 . ?
C2 C3 1.468(6) . ?
C2 H2A 0.9900 . ?
C2 H2B 0.9900 . ?
C3 H3A 0.9800 . ?
C3 H3B 0.9800 . ?
C3 H3C 0.9800 . ?
C4 C5 1.415(5) . ?
C4 C9 1.424(4) . ?
C5 C6 1.385(5) . ?
C5 C10 1.522(5) . ?
C6 C7 1.392(5) . ?
C6 H6 0.9500 . ?
C7 C8 1.367(5) . ?
C7 C11 1.509(5) . ?
C8 C9 1.388(5) . ?
C8 H8 0.9500 . ?
C9 C12 1.507(5) . ?
C10 H10A 0.9800 . ?
C10 H10B 0.9800 . ?
C10 H10C 0.9800 . ?
C11 H11A 0.9800 . ?
C11 H11B 0.9800 . ?
C11 H11C 0.9800 . ?
C12 H12A 0.9800 . ?
C12 H12B 0.9800 . ?
C12 H12C 0.9800 . ?
C13 C18 1.407(5) . ?
C13 C14 1.432(4) . ?
C14 C15 1.396(5) . ?
C14 C19 1.500(5) . ?
C15 C16 1.377(5) . ?
C15 H15 0.9500 . ?
C16 C17 1.389(5) . ?
C16 C20 1.504(5) . ?
C17 C18 1.394(5) . ?
C17 H17 0.9500 . ?
C18 C21 1.525(4) . ?
C19 H19A 0.9800 . ?
C19 H19B 0.9800 . ?
C19 H19C 0.9800 . ?
C20 H20A 0.9800 . ?
C20 H20B 0.9800 . ?
C20 H20C 0.9800 . ?
C21 H21A 0.9800 . ?
C21 H21B 0.9800 . ?
C21 H21C 0.9800 . ?
Si2 C22 1.901(4) . ?
Si2 C31 1.907(3) . ?
Si2 H2 1.49(3) . ?
C22 C27 1.414(5) . ?
C22 C23 1.419(5) . ?
C23 C24 1.379(5) . ?
C23 C28 1.511(5) . ?
C24 C25 1.388(5) . ?
C24 H24 0.9500 . ?
C25 C26 1.375(5) . ?
C25 C29 1.495(5) . ?
C26 C27 1.408(5) . ?
C26 H26 0.9500 . ?
C27 C30 1.507(5) . ?
C28 H28A 0.9800 . ?
C28 H28B 0.9800 . ?
C28 H28C 0.9800 . ?
C29 H29A 0.9800 . ?
C29 H29B 0.9800 . ?
C29 H29C 0.9800 . ?
C30 H30A 0.9800 . ?
C30 H30B 0.9800 . ?
C30 H30C 0.9800 . ?
C31 C32 1.411(5) . ?
C31 C36 1.414(5) . ?
C32 C33 1.400(5) . ?
C32 C37 1.505(5) . ?
C33 C34 1.376(6) . ?
C33 H33 0.9500 . ?
C34 C35 1.399(5) . ?
C34 C38 1.515(5) . ?
C35 C36 1.383(5) . ?
C35 H35 0.9500 . ?
C36 C39 1.513(5) . ?
C37 H37A 0.9800 . ?
C37 H37B 0.9800 . ?
C37 H37C 0.9800 . ?
C38 H38A 0.9800 . ?
C38 H38B 0.9800 . ?
C38 H38C 0.9800 . ?
C39 H39A 0.9800 . ?
C39 H39B 0.9800 . ?
C39 H39C 0.9800 . ?

loop_
_geom_torsion_atom_site_label_1
_geom_torsion_atom_site_label_2
_geom_torsion_atom_site_label_3
_geom_torsion_atom_site_label_4
_geom_torsion
_geom_torsion_site_symmetry_1
_geom_torsion_site_symmetry_2
_geom_torsion_site_symmetry_3
_geom_torsion_site_symmetry_4
_geom_torsion_publ_flag
C4 Si1 N1 C1 25.0(4) . . . . ?
C13 Si1 N1 C1 143.7(3) . . . . ?
Si2 Si1 N1 C1 -105.8(3) . . . . ?
Si1 N1 C1 C2 178.1(3) . . . . ?
N1 C1 C2 C3 62.4(5) . . . . ?
C9 C4 C5 C6 6.2(5) . . . . ?
Si1 C4 C5 C6 -170.1(3) . . . . ?
C9 C4 C5 C10 -170.7(3) . . . . ?
Si1 C4 C5 C10 13.0(5) . . . . ?
C4 C5 C6 C7 -0.7(6) . . . . ?
C10 C5 C6 C7 176.4(3) . . . . ?
C5 C6 C7 C8 -4.0(6) . . . . ?
C5 C6 C7 C11 175.4(4) . . . . ?
C6 C7 C8 C9 3.1(5) . . . . ?
C11 C7 C8 C9 -176.3(4) . . . . ?
C7 C8 C9 C4 2.5(6) . . . . ?
C7 C8 C9 C12 -173.6(3) . . . . ?
C5 C4 C9 C8 -7.1(5) . . . . ?
Si1 C4 C9 C8 168.9(3) . . . . ?
C5 C4 C9 C12 168.6(3) . . . . ?
Si1 C4 C9 C12 -15.4(5) . . . . ?
C18 C13 C14 C15 3.7(5) . . . . ?
Si1 C13 C14 C15 -174.1(3) . . . . ?
C18 C13 C14 C19 -174.9(3) . . . . ?
Si1 C13 C14 C19 7.3(5) . . . . ?
C13 C14 C15 C16 -1.1(5) . . . . ?
C19 C14 C15 C16 177.6(3) . . . . ?
C14 C15 C16 C17 -1.3(5) . . . . ?
C14 C15 C16 C20 -179.3(3) . . . . ?
C15 C16 C17 C18 0.9(5) . . . . ?
C20 C16 C17 C18 178.9(3) . . . . ?
C16 C17 C18 C13 1.9(5) . . . . ?
C16 C17 C18 C21 -178.1(3) . . . . ?
C14 C13 C18 C17 -4.1(5) . . . . ?
Si1 C13 C18 C17 173.8(3) . . . . ?
C14 C13 C18 C21 175.9(3) . . . . ?
Si1 C13 C18 C21 -6.2(4) . . . . ?
C27 C22 C23 C24 1.4(5) . . . . ?
Si2 C22 C23 C24 -176.1(3) . . . . ?
C27 C22 C23 C28 -178.6(3) . . . . ?
Si2 C22 C23 C28 4.0(5) . . . . ?
C22 C23 C24 C25 2.3(6) . . . . ?
C28 C23 C24 C25 -177.8(3) . . . . ?
C23 C24 C25 C26 -3.9(6) . . . . ?
C23 C24 C25 C29 176.4(4) . . . . ?
C24 C25 C26 C27 2.0(5) . . . . ?
C29 C25 C26 C27 -178.3(4) . . . . ?
C25 C26 C27 C22 1.6(5) . . . . ?
C25 C26 C27 C30 -177.0(3) . . . . ?
C23 C22 C27 C26 -3.2(5) . . . . ?
Si2 C22 C27 C26 174.0(3) . . . . ?
C23 C22 C27 C30 175.3(3) . . . . ?
Si2 C22 C27 C30 -7.5(5) . . . . ?
C36 C31 C32 C33 0.3(5) . . . . ?
Si2 C31 C32 C33 179.9(3) . . . . ?
C36 C31 C32 C37 -178.4(3) . . . . ?
Si2 C31 C32 C37 1.2(5) . . . . ?
C31 C32 C33 C34 -0.3(5) . . . . ?
C37 C32 C33 C34 178.5(3) . . . . ?
C32 C33 C34 C35 -0.8(5) . . . . ?
C32 C33 C34 C38 178.5(3) . . . . ?
C33 C34 C35 C36 2.0(5) . . . . ?
C38 C34 C35 C36 -177.3(3) . . . . ?
C34 C35 C36 C31 -2.1(5) . . . . ?
C34 C35 C36 C39 176.7(3) . . . . ?
C32 C31 C36 C35 0.9(5) . . . . ?
Si2 C31 C36 C35 -178.7(3) . . . . ?
C32 C31 C36 C39 -177.9(3) . . . . ?
Si2 C31 C36 C39 2.5(5) . . . . ?
